data_7708285
loop_
_publ_author_name
'Schorpp, Marcel'
'Tamim, Razan'
'Krossing, Ingo'

_publ_section_title
;
 Oxidative Addition, Reduction and Reductive Coupling: The Versatile
 Reactivity of Subvalent Gallium Cations.
;
_journal_name_full 'Dalton Transactions'
_journal_paper_doi 10.1039/D1DT02682H
_journal_year 2021
_chemical_formula_moiety '	C16 Al F36 O4, C20 H30 Rh'
_chemical_formula_sum 'C36 H30 Al F36 O4 Rh'
_chemical_formula_weight 1340.49
_space_group_crystal_system orthorhombic
_space_group_IT_number 61
_space_group_name_Hall '-P 2ac 2ab'
_space_group_name_H-M_alt 'P b c a'
_atom_sites_solution_hydrogens geom
_atom_sites_solution_primary direct
_atom_sites_solution_secondary
;
PROBLEM: Atom F3_5            has ADP max/min Ratio .....        3.1 prolat
RESPONSE: This is due to heavy disorder in the spectating counter ion
;
_audit_creation_method
;
FinalCif V87 by Daniel Kratzert, Freiburg 2021,
https://github.com/dkratzert/FinalCif
;
_audit_update_record
;
2021-09-03 deposited with the CCDC.	2021-09-08 downloaded from the CCDC.
;
_cell_angle_alpha 90.00
_cell_angle_beta 90.00
_cell_angle_gamma 90.00
_cell_formula_units_Z 8
_cell_length_a 20.0689(8)
_cell_length_b 20.7054(7)
_cell_length_c 22.4095(8)
_cell_measurement_reflns_used 9393
_cell_measurement_temperature 150(2)
_cell_measurement_theta_max 27.855
_cell_measurement_theta_min 2.3925
_cell_volume 9311.9(6)
_computing_cell_refinement 'SAINT V8.38A'
_computing_data_collection 'Bruker BIS V6.2.14/2020-04-30'
_computing_data_reduction 'SAINT V8.38A'
_computing_molecular_graphics 'Olex2 (Dolomanov et al., 2009)'
_computing_publication_material 'ShelXle (Hu\"bschle 2011)'
_computing_structure_refinement 'SHELXL-2018/3 (Sheldrick, 2018)'
_computing_structure_solution 'SHELXT (G. Sheldrick)'
_diffrn_ambient_environment N~2~
_diffrn_ambient_temperature 150(2)
_diffrn_detector CPAD
_diffrn_detector_area_resol_mean 7.41
_diffrn_detector_type 'Bruker PHOTON III'
_diffrn_measured_fraction_theta_full 1.000
_diffrn_measured_fraction_theta_max 0.999
_diffrn_measurement_device 'three-circle diffractometer'
_diffrn_measurement_device_type 'Bruker D8 VENTURE dual wavelength Mo/Cu'
_diffrn_measurement_method '\w and \f scans'
_diffrn_measurement_specimen_support 'MiTeGen micromount'
_diffrn_radiation_monochromator 'mirror optics'
_diffrn_radiation_probe x-ray
_diffrn_radiation_type MoK\a
_diffrn_radiation_wavelength 0.71073
_diffrn_reflns_av_R_equivalents 0.0377
_diffrn_reflns_av_unetI/netI 0.0132
_diffrn_reflns_Laue_measured_fraction_full 1.000
_diffrn_reflns_Laue_measured_fraction_max 0.999
_diffrn_reflns_limit_h_max 26
_diffrn_reflns_limit_h_min -26
_diffrn_reflns_limit_k_max 27
_diffrn_reflns_limit_k_min -27
_diffrn_reflns_limit_l_max 29
_diffrn_reflns_limit_l_min -29
_diffrn_reflns_number 273121
_diffrn_reflns_point_group_measured_fraction_full 1.000
_diffrn_reflns_point_group_measured_fraction_max 0.999
_diffrn_reflns_theta_full 25.242
_diffrn_reflns_theta_max 27.900
_diffrn_reflns_theta_min 1.680
_diffrn_source 'microfocus sealed X-ray tube'
_diffrn_source_current 1.4
_diffrn_source_type 'Incoatec I\ms'
_diffrn_source_voltage 50.0
_exptl_absorpt_coefficient_mu 0.570
_exptl_absorpt_correction_T_max 0.7456
_exptl_absorpt_correction_T_min 0.6999
_exptl_absorpt_correction_type multi-scan
_exptl_absorpt_process_details
;
 SADABS 2016/2: Krause, L., Herbst-Irmer, R., Sheldrick G.M. & Stalke D.,
 J. Appl. Cryst. 48 (2015) 3-10
;
_exptl_crystal_colour yellow
_exptl_crystal_density_diffrn 1.912
_exptl_crystal_description block
_exptl_crystal_F_000 5280
_exptl_crystal_size_max 0.28
_exptl_crystal_size_mid 0.22
_exptl_crystal_size_min 0.18
_refine_diff_density_max 0.486
_refine_diff_density_min -0.483
_refine_diff_density_rms 0.053
_refine_ls_extinction_method none
_refine_ls_goodness_of_fit_ref 1.050
_refine_ls_hydrogen_treatment constr
_refine_ls_matrix_type full
_refine_ls_number_parameters 1290
_refine_ls_number_reflns 11119
_refine_ls_number_restraints 10881
_refine_ls_restrained_S_all 1.313
_refine_ls_R_factor_all 0.0375
_refine_ls_R_factor_gt 0.0310
_refine_ls_shift/su_max 0.018
_refine_ls_shift/su_mean 0.001
_refine_ls_structure_factor_coef Fsqd
_refine_ls_weighting_details 'w=1/[\s^2^(Fo^2^)+(0.0394P)^2^+7.6719P] where P=(Fo^2^+2Fc^2^)/3'
_refine_ls_weighting_scheme calc
_refine_ls_wR_factor_gt 0.0804
_refine_ls_wR_factor_ref 0.0863
_reflns_Friedel_coverage 0.000
_reflns_number_gt 9658
_reflns_number_total 11119
_reflns_threshold_expression 'I > 2\s(I)'
_cod_data_source_file d1dt02682h2.cif
_cod_data_source_block Pbca_a
_cod_database_code 7708285
_shelx_shelxl_version_number 2018/3
_shelx_space_group_comment
;
The symmetry employed for this shelxl refinement is uniquely defined
by the following loop, which should always be used as a source of
symmetry information in preference to the above space-group names.
They are only intended as comments.
;
_olex2_diffrn_ambient_temperature_device 'Oxford Cryostream 800'

loop_
_space_group_symop_operation_xyz
'x, y, z'
'-x+1/2, -y, z+1/2'
'-x, y+1/2, -z+1/2'
'x+1/2, -y+1/2, -z'
'-x, -y, -z'
'x-1/2, y, -z-1/2'
'x, -y-1/2, z-1/2'
'-x-1/2, y-1/2, z'

loop_
_atom_site_label
_atom_site_type_symbol
_atom_site_fract_x
_atom_site_fract_y
_atom_site_fract_z
_atom_site_U_iso_or_equiv
_atom_site_adp_type
_atom_site_occupancy
_atom_site_site_symmetry_order
_atom_site_calc_flag
_atom_site_refinement_flags_posn
_atom_site_refinement_flags_adp
_atom_site_refinement_flags_occupancy
_atom_site_disorder_assembly
_atom_site_disorder_group
Rh01 Rh 0.50897(2) 0.52161(2) 0.72574(2) 0.03046(5) Uani 1 1 d . . . . .
Al02 Al 0.80242(2) 0.32941(2) 0.50434(2) 0.02287(10) Uani 1 1 d . . . . .
O1_1 O 0.77970(19) 0.40565(17) 0.4813(2) 0.0394(9) Uani 0.817(4) 1 d D U P A 1
C1_1 C 0.77964(19) 0.46944(19) 0.49402(18) 0.0409(9) Uani 0.817(4) 1 d D U P A 1
C2_1 C 0.7756(2) 0.48074(14) 0.56209(16) 0.0597(9) Uani 0.817(4) 1 d D U P A 1
F1_1 F 0.7160(2) 0.46791(15) 0.58293(14) 0.0866(11) Uani 0.817(4) 1 d D U P A 1
F2_1 F 0.7900(2) 0.54126(15) 0.5777(2) 0.0698(10) Uani 0.817(4) 1 d D U P A 1
F3_1 F 0.8195(3) 0.4420(3) 0.5901(2) 0.0769(12) Uani 0.817(4) 1 d D U P A 1
C3_1 C 0.84266(18) 0.50345(14) 0.46898(16) 0.0559(8) Uani 0.817(4) 1 d D U P A 1
F4_1 F 0.8577(3) 0.4795(3) 0.4158(3) 0.0797(17) Uani 0.817(4) 1 d D U P A 1
F5_1 F 0.89449(16) 0.4936(2) 0.50406(16) 0.0810(10) Uani 0.817(4) 1 d D U P A 1
F6_1 F 0.8352(3) 0.56698(18) 0.4636(3) 0.0805(15) Uani 0.817(4) 1 d D U P A 1
C4_1 C 0.71710(18) 0.49793(16) 0.46351(19) 0.0630(9) Uani 0.817(4) 1 d D U P A 1
F7_1 F 0.72552(17) 0.50474(15) 0.40533(13) 0.0792(8) Uani 0.817(4) 1 d D U P A 1
F8_1 F 0.7022(3) 0.55694(19) 0.4872(3) 0.0896(18) Uani 0.817(4) 1 d D U P A 1
F9_1 F 0.6645(3) 0.4610(3) 0.4709(3) 0.0944(15) Uani 0.817(4) 1 d D U P A 1
O1_2 O 0.76446(18) 0.30603(14) 0.56977(13) 0.0282(6) Uani 0.627(7) 1 d D U P A 1
C1_2 C 0.7138(3) 0.2765(3) 0.5976(3) 0.0309(14) Uani 0.627(7) 1 d D U P A 1
C2_2 C 0.7272(3) 0.2806(4) 0.6661(3) 0.0680(17) Uani 0.627(7) 1 d D U P A 1
F1_2 F 0.7726(2) 0.2334(3) 0.67979(15) 0.0996(16) Uani 0.627(7) 1 d D U P A 1
F2_2 F 0.6715(2) 0.2648(3) 0.6962(2) 0.0768(13) Uani 0.627(7) 1 d D U P A 1
F3_2 F 0.7599(4) 0.3380(4) 0.6746(3) 0.125(3) Uani 0.627(7) 1 d D U P A 1
C3_2 C 0.6465(2) 0.3086(3) 0.5838(2) 0.0484(12) Uani 0.627(7) 1 d D U P A 1
F4_2 F 0.64250(18) 0.32656(19) 0.52766(13) 0.0727(12) Uani 0.627(7) 1 d D U P A 1
F5_2 F 0.6399(3) 0.3644(3) 0.6154(3) 0.0801(15) Uani 0.627(7) 1 d D U P A 1
F6_2 F 0.59383(14) 0.2746(2) 0.5987(2) 0.0719(11) Uani 0.627(7) 1 d D U P A 1
C4_2 C 0.7148(5) 0.2042(4) 0.5792(4) 0.0507(18) Uani 0.627(7) 1 d D U P A 1
F7_2 F 0.6733(4) 0.1962(5) 0.5336(3) 0.101(2) Uani 0.627(7) 1 d D U P A 1
F8_2 F 0.6934(3) 0.1678(3) 0.6249(3) 0.0722(14) Uani 0.627(7) 1 d D U P A 1
F9_2 F 0.7733(4) 0.1835(4) 0.5640(3) 0.0700(15) Uani 0.627(7) 1 d D U P A 1
O1_3 O 0.8762(2) 0.3142(3) 0.5416(3) 0.0334(11) Uani 0.374(6) 1 d D U P A 1
C1_3 C 0.9417(5) 0.2990(6) 0.5433(5) 0.040(2) Uani 0.374(6) 1 d D U P A 1
C2_3 C 0.9585(8) 0.2365(7) 0.5076(7) 0.059(3) Uani 0.374(6) 1 d D U P A 1
F1_3 F 0.9838(5) 0.2532(8) 0.4554(6) 0.078(3) Uani 0.374(6) 1 d D U P A 1
F2_3 F 1.0014(9) 0.2004(8) 0.5377(10) 0.076(4) Uani 0.374(6) 1 d D U P A 1
F3_3 F 0.9044(8) 0.2019(9) 0.5002(9) 0.064(3) Uani 0.374(6) 1 d D U P A 1
C3_3 C 0.9616(5) 0.2859(4) 0.6090(4) 0.060(2) Uani 0.374(6) 1 d D U P A 1
F4_3 F 0.9364(4) 0.3314(3) 0.6439(2) 0.0708(16) Uani 0.374(6) 1 d D U P A 1
F5_3 F 0.9390(4) 0.2286(2) 0.6268(2) 0.0727(17) Uani 0.374(6) 1 d D U P A 1
F6_3 F 1.0275(4) 0.2860(3) 0.6155(4) 0.090(2) Uani 0.374(6) 1 d D U P A 1
C4_3 C 0.9842(5) 0.3536(5) 0.5159(5) 0.062(3) Uani 0.374(6) 1 d D U P A 1
F7_3 F 0.9888(10) 0.4032(8) 0.5537(7) 0.082(4) Uani 0.374(6) 1 d D U P A 1
F8_3 F 1.0463(3) 0.3356(3) 0.5031(4) 0.092(2) Uani 0.374(6) 1 d D U P A 1
F9_3 F 0.9550(4) 0.3767(2) 0.4668(2) 0.0743(18) Uani 0.374(6) 1 d D U P A 1
O1_4 O 0.7796(3) 0.2775(5) 0.4480(3) 0.0289(11) Uani 0.573(5) 1 d D U P A 1
C1_4 C 0.7739(3) 0.2697(3) 0.3875(3) 0.0370(17) Uani 0.573(5) 1 d D U P A 1
C2_4 C 0.8347(3) 0.2924(2) 0.35085(19) 0.0562(12) Uani 0.573(5) 1 d D U P A 1
F1_4 F 0.8844(2) 0.2510(2) 0.3527(3) 0.0899(14) Uani 0.573(5) 1 d D U P A 1
F2_4 F 0.8218(4) 0.2989(5) 0.2939(3) 0.083(2) Uani 0.573(5) 1 d D U P A 1
F3_4 F 0.8566(5) 0.3509(4) 0.3708(5) 0.0761(18) Uani 0.573(5) 1 d D U P A 1
C3_4 C 0.7117(3) 0.3069(3) 0.3681(2) 0.0682(15) Uani 0.573(5) 1 d D U P A 1
F4_4 F 0.6620(4) 0.3083(5) 0.4037(2) 0.102(2) Uani 0.573(5) 1 d D U P A 1
F5_4 F 0.7262(4) 0.3692(3) 0.3614(5) 0.093(2) Uani 0.573(5) 1 d D U P A 1
F6_4 F 0.6869(4) 0.2875(3) 0.3154(2) 0.090(2) Uani 0.573(5) 1 d D U P A 1
C4_4 C 0.7640(3) 0.1962(2) 0.3765(2) 0.0567(13) Uani 0.573(5) 1 d D U P A 1
F7_4 F 0.7053(3) 0.1773(3) 0.3947(2) 0.103(2) Uani 0.573(5) 1 d D U P A 1
F8_4 F 0.7643(6) 0.1818(5) 0.3184(4) 0.0638(16) Uani 0.573(5) 1 d D U P A 1
F9_4 F 0.8132(5) 0.1609(5) 0.4012(4) 0.087(2) Uani 0.573(5) 1 d D U P A 1
O1_5 O 0.7992(4) 0.2775(7) 0.4436(4) 0.0329(17) Uani 0.427(5) 1 d D U P A 2
C1_5 C 0.7714(4) 0.2677(4) 0.3888(5) 0.037(2) Uani 0.427(5) 1 d D U P A 2
C2_5 C 0.6953(3) 0.2601(4) 0.3853(3) 0.080(2) Uani 0.427(5) 1 d D U P A 2
F1_5 F 0.6692(4) 0.2987(6) 0.4235(3) 0.091(3) Uani 0.427(5) 1 d D U P A 2
F2_5 F 0.6735(5) 0.2623(5) 0.3309(4) 0.100(3) Uani 0.427(5) 1 d D U P A 2
F3_5 F 0.6771(5) 0.2033(4) 0.4055(4) 0.138(4) Uani 0.427(5) 1 d D U P A 2
C3_5 C 0.8041(5) 0.2053(4) 0.3661(3) 0.076(2) Uani 0.427(5) 1 d D U P A 2
F4_5 F 0.8679(4) 0.2167(4) 0.3554(4) 0.123(3) Uani 0.427(5) 1 d D U P A 2
F5_5 F 0.7965(9) 0.1621(6) 0.4110(6) 0.120(6) Uani 0.427(5) 1 d D U P A 2
F6_5 F 0.7799(9) 0.1803(8) 0.3176(5) 0.089(4) Uani 0.427(5) 1 d D U P A 2
C4_5 C 0.7932(4) 0.3249(3) 0.3487(2) 0.0579(16) Uani 0.427(5) 1 d D U P A 2
F7_5 F 0.8546(6) 0.3402(7) 0.3654(8) 0.099(4) Uani 0.427(5) 1 d D U P A 2
F8_5 F 0.7927(6) 0.3092(5) 0.2908(3) 0.087(3) Uani 0.427(5) 1 d D U P A 2
F9_5 F 0.7517(6) 0.3740(4) 0.3548(6) 0.087(3) Uani 0.427(5) 1 d D U P A 2
C1_6 C 0.42033(15) 0.57447(17) 0.70003(15) 0.0497(8) Uani 0.742(4) 1 d D U P B 1
H1_6 H 0.408060 0.569476 0.657025 0.060 Uiso 0.742(4) 1 calc R U P B 1
C2_6 C 0.4702(3) 0.6168(5) 0.7098(3) 0.0543(13) Uani 0.742(4) 1 d D U P B 1
H2_6 H 0.487622 0.636242 0.672014 0.065 Uiso 0.742(4) 1 calc R U P B 1
C3_6 C 0.4810(3) 0.6597(2) 0.7629(2) 0.0885(16) Uani 0.742(4) 1 d D U P B 1
H3A_6 H 0.525815 0.679516 0.760290 0.106 Uiso 0.742(4) 1 calc R U P B 1
H3AB_6 H 0.447677 0.694880 0.762461 0.106 Uiso 0.742(4) 1 calc R U P B 1
C4_6 C 0.4754(5) 0.6234(4) 0.8203(3) 0.096(2) Uani 0.742(4) 1 d D U P B 1
H4A_6 H 0.428938 0.626382 0.834773 0.115 Uiso 0.742(4) 1 calc R U P B 1
H4AB_6 H 0.504434 0.644312 0.850360 0.115 Uiso 0.742(4) 1 calc R U P B 1
C5_6 C 0.4950(2) 0.5512(2) 0.81522(15) 0.0680(12) Uani 0.742(4) 1 d D U P B 1
H5_6 H 0.530961 0.537248 0.843272 0.082 Uiso 0.742(4) 1 calc R U P B 1
C6_6 C 0.4468(4) 0.5018(4) 0.8011(3) 0.0691(19) Uani 0.742(4) 1 d D U P B 1
H6_6 H 0.455749 0.459179 0.820552 0.083 Uiso 0.742(4) 1 calc R U P B 1
C7_6 C 0.3760(2) 0.5141(3) 0.7886(2) 0.0859(16) Uani 0.742(4) 1 d D U P B 1
H7A_6 H 0.353968 0.526314 0.826460 0.103 Uiso 0.742(4) 1 calc R U P B 1
H7AB_6 H 0.355472 0.473293 0.774799 0.103 Uiso 0.742(4) 1 calc R U P B 1
C8_6 C 0.3617(3) 0.5656(4) 0.7432(4) 0.081(2) Uani 0.742(4) 1 d D U P B 1
H8A_6 H 0.352686 0.606893 0.763866 0.097 Uiso 0.742(4) 1 calc R U P B 1
H8AB_6 H 0.321329 0.553633 0.720301 0.097 Uiso 0.742(4) 1 calc R U P B 1
C1_7 C 0.4107(4) 0.5178(5) 0.7539(5) 0.061(3) Uani 0.258(4) 1 d D U P B 2
H1_7 H 0.385135 0.479013 0.740302 0.073 Uiso 0.258(4) 1 calc R U P B 2
C2_7 C 0.3787(8) 0.5762(10) 0.7461(13) 0.093(5) Uani 0.258(4) 1 d D U P B 2
H2A_7 H 0.362514 0.590474 0.785652 0.111 Uiso 0.258(4) 1 calc R U P B 2
H2AB_7 H 0.338924 0.568244 0.721025 0.111 Uiso 0.258(4) 1 calc R U P B 2
C3_7 C 0.4163(7) 0.6317(7) 0.7188(8) 0.108(5) Uani 0.258(4) 1 d D U P B 2
H3A_7 H 0.401287 0.638221 0.677122 0.129 Uiso 0.258(4) 1 calc R U P B 2
H3AB_7 H 0.406875 0.671714 0.741411 0.129 Uiso 0.258(4) 1 calc R U P B 2
C4_7 C 0.4875(9) 0.6190(14) 0.7194(9) 0.071(4) Uani 0.258(4) 1 d D U P B 2
H4_7 H 0.513440 0.642671 0.688272 0.085 Uiso 0.258(4) 1 calc R U P B 2
C5_7 C 0.5245(5) 0.6081(5) 0.7774(5) 0.063(3) Uani 0.258(4) 1 d D U P B 2
H5_7 H 0.571386 0.624417 0.778311 0.075 Uiso 0.258(4) 1 calc R U P B 2
C6_7 C 0.4878(10) 0.6139(9) 0.8337(8) 0.082(6) Uani 0.258(4) 1 d D U P B 2
H6A_7 H 0.449199 0.643054 0.827873 0.098 Uiso 0.258(4) 1 calc R U P B 2
H6AB_7 H 0.517094 0.633282 0.864330 0.098 Uiso 0.258(4) 1 calc R U P B 2
C7_7 C 0.4638(7) 0.5502(6) 0.8549(4) 0.077(4) Uani 0.258(4) 1 d D U P B 2
H7A_7 H 0.495275 0.532451 0.884708 0.092 Uiso 0.258(4) 1 calc R U P B 2
H7AB_7 H 0.419718 0.555097 0.874280 0.092 Uiso 0.258(4) 1 calc R U P B 2
C8_7 C 0.4584(11) 0.5061(10) 0.8045(8) 0.059(5) Uani 0.258(4) 1 d D U P B 2
H8_7 H 0.459435 0.459786 0.817116 0.071 Uiso 0.258(4) 1 calc R U P B 2
C1_8 C 0.55182(12) 0.50839(10) 0.63318(9) 0.0427(5) Uani 1 1 d D U . . .
C2_8 C 0.51633(11) 0.45087(11) 0.64528(9) 0.0413(4) Uani 1 1 d D U . . .
C3_8 C 0.52985(11) 0.41628(9) 0.69827(9) 0.0397(4) Uani 1 1 d D U . . .
C4_8 C 0.58115(11) 0.43776(11) 0.73685(9) 0.0435(5) Uani 1 1 d D U . . .
C5_8 C 0.62105(10) 0.49156(12) 0.72172(10) 0.0466(5) Uani 1 1 d D U . . .
C6_8 C 0.60560(11) 0.52800(10) 0.67075(11) 0.0454(5) Uani 1 1 d D U . . .
C7_8 C 0.5353(2) 0.54615(15) 0.57729(12) 0.0744(9) Uani 1 1 d D U . . .
H7A_8 H 0.558902 0.527341 0.543200 0.112 Uiso 1 1 calc R U . . .
H7B_8 H 0.549014 0.591230 0.582402 0.112 Uiso 1 1 calc R U . . .
H7C_8 H 0.487133 0.544345 0.570069 0.112 Uiso 1 1 calc R U . . .
C8_8 C 0.46426(18) 0.42576(17) 0.60229(14) 0.0767(9) Uani 1 1 d D U . . .
H8A_8 H 0.434731 0.461196 0.590409 0.115 Uiso 1 1 calc R U . . .
H8B_8 H 0.438066 0.391825 0.621757 0.115 Uiso 1 1 calc R U . . .
H8C_8 H 0.486270 0.408004 0.566868 0.115 Uiso 1 1 calc R U . . .
C9_8 C 0.49265(18) 0.35496(14) 0.71295(16) 0.0743(9) Uani 1 1 d D U . . .
H9A_8 H 0.444635 0.363580 0.712999 0.111 Uiso 1 1 calc R U . . .
H9B_8 H 0.506302 0.339494 0.752429 0.111 Uiso 1 1 calc R U . . .
H9C_8 H 0.502857 0.321974 0.682943 0.111 Uiso 1 1 calc R U . . .
C10_8 C 0.59672(17) 0.40057(18) 0.79313(13) 0.0770(9) Uani 1 1 d D U . . .
H10A_8 H 0.633217 0.370263 0.785391 0.115 Uiso 1 1 calc R U . . .
H10B_8 H 0.557092 0.376572 0.805839 0.115 Uiso 1 1 calc R U . . .
H10C_8 H 0.609943 0.430739 0.824673 0.115 Uiso 1 1 calc R U . . .
C11_8 C 0.68016(15) 0.5096(2) 0.76003(18) 0.0874(11) Uani 1 1 d D U . . .
H11A_8 H 0.704749 0.470491 0.771005 0.131 Uiso 1 1 calc R U . . .
H11B_8 H 0.664545 0.531390 0.796252 0.131 Uiso 1 1 calc R U . . .
H11C_8 H 0.709516 0.538685 0.737665 0.131 Uiso 1 1 calc R U . . .
C12_8 C 0.64558(16) 0.58759(14) 0.65533(17) 0.0814(10) Uani 1 1 d D U . . .
H12A_8 H 0.636805 0.599873 0.613831 0.122 Uiso 1 1 calc R U . . .
H12B_8 H 0.693166 0.578437 0.660306 0.122 Uiso 1 1 calc R U . . .
H12C_8 H 0.632687 0.623092 0.681845 0.122 Uiso 1 1 calc R U . . .
O1_9 O 0.8006(8) 0.4081(7) 0.4774(10) 0.029(3) Uani 0.183(4) 1 d D U P A 2
C1_9 C 0.7826(7) 0.4701(8) 0.4894(5) 0.040(3) Uani 0.183(4) 1 d D U P A 2
C2_9 C 0.8079(7) 0.5101(5) 0.4357(5) 0.060(3) Uani 0.183(4) 1 d D U P A 2
F1_9 F 0.7632(7) 0.5081(6) 0.3931(5) 0.074(3) Uani 0.183(4) 1 d D U P A 2
F2_9 F 0.8149(14) 0.5714(8) 0.4528(13) 0.077(6) Uani 0.183(4) 1 d D U P A 2
F3_9 F 0.8654(9) 0.4912(13) 0.4136(9) 0.055(4) Uani 0.183(4) 1 d D U P A 2
C3_9 C 0.8201(9) 0.4907(6) 0.5469(6) 0.074(4) Uani 0.183(4) 1 d D U P A 2
F4_9 F 0.8075(17) 0.4487(11) 0.5896(9) 0.103(9) Uani 0.183(4) 1 d D U P A 2
F5_9 F 0.8846(8) 0.4925(10) 0.5343(9) 0.115(6) Uani 0.183(4) 1 d D U P A 2
F6_9 F 0.8064(13) 0.5494(7) 0.5648(10) 0.101(7) Uani 0.183(4) 1 d D U P A 2
C4_9 C 0.7074(6) 0.4835(6) 0.4990(6) 0.064(3) Uani 0.183(4) 1 d D U P A 2
F7_9 F 0.6875(9) 0.4675(7) 0.5540(6) 0.095(5) Uani 0.183(4) 1 d D U P A 2
F8_9 F 0.6908(12) 0.5447(8) 0.4897(15) 0.074(5) Uani 0.183(4) 1 d D U P A 2
F9_9 F 0.6732(11) 0.4454(12) 0.4624(12) 0.086(7) Uani 0.183(4) 1 d D U P A 2
O1_10 O 0.88666(13) 0.33307(14) 0.51702(15) 0.0332(6) Uani 0.626(6) 1 d D U P A 2
C1_10 C 0.9417(3) 0.3054(4) 0.5402(3) 0.0385(15) Uani 0.626(6) 1 d D U P A 2
C2_10 C 0.9339(2) 0.2931(3) 0.6086(2) 0.0494(11) Uani 0.626(6) 1 d D U P A 2
F1_10 F 0.9043(2) 0.34253(16) 0.63527(13) 0.0600(8) Uani 0.626(6) 1 d D U P A 2
F2_10 F 0.9927(2) 0.28346(18) 0.63620(16) 0.0719(10) Uani 0.626(6) 1 d D U P A 2
F3_10 F 0.89706(17) 0.24134(14) 0.61880(13) 0.0633(9) Uani 0.626(6) 1 d D U P A 2
C3_10 C 0.9541(4) 0.2403(4) 0.5080(4) 0.0514(18) Uani 0.626(6) 1 d D U P A 2
F4_10 F 0.9612(3) 0.2478(4) 0.4488(3) 0.0694(14) Uani 0.626(6) 1 d D U P A 2
F5_10 F 0.9030(5) 0.1993(5) 0.5146(5) 0.0609(19) Uani 0.626(6) 1 d D U P A 2
F6_10 F 1.0099(5) 0.2107(5) 0.5267(6) 0.084(3) Uani 0.626(6) 1 d D U P A 2
C4_10 C 1.0008(3) 0.3529(4) 0.5311(3) 0.0579(15) Uani 0.626(6) 1 d D U P A 2
F7_10 F 1.00010(19) 0.37659(18) 0.47604(15) 0.0774(11) Uani 0.626(6) 1 d D U P A 2
F8_10 F 1.05960(16) 0.3252(2) 0.5408(2) 0.0909(14) Uani 0.626(6) 1 d D U P A 2
F9_10 F 0.9954(6) 0.4030(5) 0.5685(4) 0.0682(15) Uani 0.626(6) 1 d D U P A 2
O1_11 O 0.7394(3) 0.3170(2) 0.5543(2) 0.0284(10) Uani 0.373(7) 1 d D U P A 2
C1_11 C 0.7092(5) 0.2798(5) 0.5958(4) 0.032(2) Uani 0.373(7) 1 d D U P A 2
C2_11 C 0.6364(5) 0.3039(5) 0.6017(5) 0.076(3) Uani 0.373(7) 1 d D U P A 2
F1_11 F 0.6110(3) 0.3133(4) 0.5496(4) 0.112(3) Uani 0.373(7) 1 d D U P A 2
F2_11 F 0.5990(3) 0.2616(3) 0.6318(5) 0.085(2) Uani 0.373(7) 1 d D U P A 2
F3_11 F 0.6448(8) 0.3602(5) 0.6345(6) 0.149(5) Uani 0.373(7) 1 d D U P A 2
C3_11 C 0.7430(6) 0.2848(6) 0.6573(5) 0.079(3) Uani 0.373(7) 1 d D U P A 2
F4_11 F 0.8004(4) 0.2534(4) 0.6596(4) 0.106(3) Uani 0.373(7) 1 d D U P A 2
F5_11 F 0.7427(6) 0.3429(6) 0.6799(5) 0.098(4) Uani 0.373(7) 1 d D U P A 2
F6_11 F 0.7040(6) 0.2692(5) 0.7039(3) 0.086(2) Uani 0.373(7) 1 d D U P A 2
C4_11 C 0.7028(7) 0.2088(6) 0.5750(6) 0.047(3) Uani 0.373(7) 1 d D U P A 2
F7_11 F 0.7604(7) 0.1836(6) 0.5677(7) 0.092(4) Uani 0.373(7) 1 d D U P A 2
F8_11 F 0.6662(4) 0.1709(5) 0.6095(5) 0.073(2) Uani 0.373(7) 1 d D U P A 2
F9_11 F 0.6767(5) 0.2028(7) 0.5210(4) 0.073(3) Uani 0.373(7) 1 d D U P A 2

loop_
_atom_site_aniso_label
_atom_site_aniso_U_11
_atom_site_aniso_U_22
_atom_site_aniso_U_33
_atom_site_aniso_U_23
_atom_site_aniso_U_13
_atom_site_aniso_U_12
Rh01 0.02897(8) 0.03408(8) 0.02834(8) -0.00201(5) 0.00569(5) 0.00255(5)
Al02 0.0260(2) 0.0212(2) 0.0215(2) -0.00046(18) 0.00135(18) -0.00036(18)
O1_1 0.061(2) 0.0215(10) 0.0354(15) 0.0024(9) -0.0039(18) 0.0004(13)
C1_1 0.0552(19) 0.0204(16) 0.047(2) 0.0052(15) 0.0055(16) 0.0016(14)
C2_1 0.098(3) 0.0267(13) 0.0543(19) -0.0034(13) 0.0115(18) 0.0016(15)
F1_1 0.125(3) 0.0568(13) 0.0786(19) -0.0053(14) 0.0533(19) -0.0022(15)
F2_1 0.119(2) 0.0254(11) 0.065(2) -0.0113(12) 0.0145(16) 0.0010(12)
F3_1 0.148(3) 0.0360(17) 0.0467(19) -0.0060(13) -0.0172(18) 0.0132(17)
C3_1 0.067(2) 0.0364(14) 0.064(2) 0.0016(13) 0.0112(16) -0.0075(14)
F4_1 0.089(2) 0.066(3) 0.084(2) -0.0007(19) 0.0425(18) -0.0154(17)
F5_1 0.0628(14) 0.0753(17) 0.105(3) -0.0005(19) -0.0101(15) -0.0126(12)
F6_1 0.100(4) 0.0326(12) 0.108(3) 0.0103(14) 0.016(2) -0.0187(15)
C4_1 0.064(2) 0.0426(16) 0.082(3) 0.0135(17) 0.0034(18) 0.0130(15)
F7_1 0.102(2) 0.0611(14) 0.0741(17) 0.0190(13) -0.0216(16) 0.0193(17)
F8_1 0.103(4) 0.0482(15) 0.117(3) 0.0064(18) 0.012(3) 0.037(2)
F9_1 0.0553(18) 0.079(3) 0.149(4) 0.009(2) -0.001(2) 0.0046(18)
O1_2 0.0301(15) 0.0320(12) 0.0224(12) 0.0005(9) 0.0017(10) -0.0058(11)
C1_2 0.022(2) 0.041(3) 0.030(3) 0.007(2) 0.0039(19) 0.001(2)
C2_2 0.061(3) 0.115(5) 0.028(3) 0.004(3) 0.008(2) 0.005(3)
F1_2 0.073(2) 0.169(4) 0.0571(18) 0.060(2) -0.0010(16) 0.024(2)
F2_2 0.070(2) 0.123(3) 0.038(2) 0.0188(18) 0.0204(18) 0.002(2)
F3_2 0.151(6) 0.139(4) 0.084(4) -0.066(3) -0.051(4) 0.000(4)
C3_2 0.034(2) 0.068(3) 0.044(2) 0.003(2) 0.005(2) 0.0097(19)
F4_2 0.0437(18) 0.116(3) 0.0585(16) 0.0333(15) -0.0043(13) 0.0185(17)
F5_2 0.075(2) 0.070(3) 0.095(3) -0.008(2) 0.018(2) 0.0325(19)
F6_2 0.0291(12) 0.112(3) 0.074(2) 0.005(2) 0.0089(15) -0.0118(15)
C4_2 0.052(4) 0.036(3) 0.064(3) 0.012(2) 0.011(3) -0.002(2)
F7_2 0.136(5) 0.073(3) 0.093(4) -0.009(3) -0.043(4) -0.034(4)
F8_2 0.095(4) 0.0434(15) 0.078(3) 0.0240(17) 0.040(3) 0.005(2)
F9_2 0.066(3) 0.062(3) 0.081(3) -0.0066(19) 0.032(2) 0.018(2)
O1_3 0.0242(19) 0.041(2) 0.035(3) -0.0054(19) -0.0030(17) 0.0039(16)
C1_3 0.016(4) 0.046(5) 0.059(5) -0.001(4) -0.003(4) -0.001(3)
C2_3 0.050(6) 0.049(6) 0.077(7) -0.016(5) 0.002(5) 0.021(4)
F1_3 0.058(5) 0.109(6) 0.067(4) -0.032(3) 0.007(4) 0.024(4)
F2_3 0.056(5) 0.040(3) 0.133(10) -0.001(5) -0.027(6) 0.010(3)
F3_3 0.063(4) 0.065(5) 0.066(8) -0.031(4) -0.008(4) 0.012(3)
C3_3 0.048(5) 0.068(4) 0.064(4) -0.013(3) -0.019(4) 0.005(4)
F4_3 0.066(4) 0.093(4) 0.054(3) -0.024(3) -0.022(3) 0.004(3)
F5_3 0.083(4) 0.076(3) 0.059(3) 0.017(2) -0.022(3) 0.010(3)
F6_3 0.049(3) 0.119(5) 0.103(5) -0.022(4) -0.042(3) 0.012(3)
C4_3 0.033(4) 0.058(4) 0.094(7) -0.012(4) 0.011(4) 0.002(3)
F7_3 0.057(5) 0.056(4) 0.133(10) -0.024(6) 0.000(6) -0.015(3)
F8_3 0.032(3) 0.086(4) 0.157(7) 0.000(5) 0.036(4) -0.002(3)
F9_3 0.074(4) 0.061(3) 0.087(3) 0.020(2) 0.028(3) -0.002(2)
O1_4 0.039(3) 0.0278(15) 0.0201(15) -0.0019(12) -0.0031(18) -0.003(2)
C1_4 0.059(4) 0.031(3) 0.021(3) -0.009(3) -0.008(3) 0.000(3)
C2_4 0.085(3) 0.043(2) 0.041(2) -0.0086(17) 0.017(2) -0.007(2)
F1_4 0.078(2) 0.078(3) 0.114(3) -0.023(3) 0.033(2) 0.009(2)
F2_4 0.126(5) 0.086(4) 0.0358(19) -0.0030(19) 0.025(2) -0.012(3)
F3_4 0.107(4) 0.047(2) 0.074(3) -0.017(2) 0.034(3) -0.032(2)
C3_4 0.078(3) 0.089(4) 0.037(2) -0.020(2) -0.021(2) 0.029(3)
F4_4 0.064(3) 0.197(6) 0.045(3) -0.029(3) -0.013(2) 0.036(3)
F5_4 0.145(5) 0.072(3) 0.063(4) -0.014(3) -0.049(4) 0.056(3)
F6_4 0.112(5) 0.110(4) 0.048(2) -0.023(2) -0.043(3) 0.032(3)
C4_4 0.103(4) 0.038(2) 0.0286(19) -0.0056(16) -0.006(2) -0.019(2)
F7_4 0.150(5) 0.092(3) 0.066(2) -0.026(2) 0.024(3) -0.078(3)
F8_4 0.109(4) 0.045(3) 0.037(2) -0.016(2) -0.014(2) -0.007(2)
F9_4 0.168(5) 0.038(3) 0.056(4) -0.015(2) -0.035(3) 0.026(3)
O1_5 0.047(5) 0.027(2) 0.025(2) -0.0012(17) -0.003(3) 0.002(4)
C1_5 0.049(4) 0.037(5) 0.024(4) 0.005(4) 0.003(4) -0.006(4)
C2_5 0.067(4) 0.120(6) 0.054(4) -0.022(4) 0.006(3) -0.035(4)
F1_5 0.044(3) 0.161(6) 0.068(5) -0.038(5) 0.002(3) 0.004(3)
F2_5 0.072(3) 0.137(8) 0.091(5) -0.027(4) -0.043(4) -0.012(4)
F3_5 0.164(8) 0.149(6) 0.102(5) -0.043(4) 0.056(4) -0.123(6)
C3_5 0.124(6) 0.052(4) 0.053(4) -0.018(3) -0.018(4) 0.021(5)
F4_5 0.092(4) 0.134(7) 0.144(6) -0.047(6) -0.007(4) 0.063(4)
F5_5 0.285(16) 0.026(3) 0.049(4) -0.007(3) -0.017(6) 0.016(6)
F6_5 0.151(11) 0.075(5) 0.043(4) -0.034(4) -0.002(4) 0.010(5)
C4_5 0.087(4) 0.055(3) 0.032(2) 0.002(2) 0.002(3) -0.023(3)
F7_5 0.094(5) 0.101(8) 0.100(6) -0.038(5) 0.038(4) -0.068(5)
F8_5 0.166(10) 0.068(4) 0.028(2) 0.005(2) 0.018(4) -0.035(5)
F9_5 0.170(8) 0.040(3) 0.051(3) 0.016(2) -0.028(5) 0.006(3)
C1_6 0.0391(15) 0.061(2) 0.0488(17) 0.0180(14) 0.0064(13) 0.0187(13)
C2_6 0.064(3) 0.044(3) 0.055(2) -0.0024(18) 0.010(2) 0.021(3)
C3_6 0.118(4) 0.055(2) 0.092(3) -0.035(2) 0.019(3) 0.023(2)
C4_6 0.101(4) 0.115(4) 0.073(3) -0.049(3) -0.011(3) 0.050(4)
C5_6 0.071(2) 0.104(3) 0.0293(16) -0.0211(18) -0.0004(15) 0.038(2)
C6_6 0.060(3) 0.098(4) 0.050(3) 0.038(3) 0.027(2) 0.027(3)
C7_6 0.051(2) 0.111(4) 0.096(3) 0.048(3) 0.043(2) 0.018(2)
C8_6 0.031(3) 0.122(5) 0.089(4) 0.041(4) 0.019(3) 0.022(3)
C1_7 0.021(4) 0.074(6) 0.088(7) -0.039(5) 0.010(4) -0.006(4)
C2_7 0.038(9) 0.108(9) 0.132(13) -0.020(8) -0.022(8) 0.020(6)
C3_7 0.088(8) 0.101(9) 0.135(12) 0.036(9) 0.029(8) 0.057(7)
C4_7 0.071(8) 0.039(7) 0.102(9) 0.003(9) 0.021(7) 0.002(8)
C5_7 0.055(5) 0.056(5) 0.078(6) -0.046(5) 0.034(4) -0.026(4)
C6_7 0.074(10) 0.097(9) 0.073(9) -0.035(7) 0.029(8) -0.026(9)
C7_7 0.109(9) 0.080(7) 0.041(5) -0.017(5) 0.036(5) -0.006(6)
C8_7 0.070(10) 0.061(8) 0.046(7) -0.015(6) 0.027(6) 0.027(7)
C1_8 0.0586(13) 0.0391(10) 0.0304(10) 0.0001(8) 0.0147(9) 0.0064(9)
C2_8 0.0489(12) 0.0432(11) 0.0317(10) -0.0068(8) -0.0019(8) 0.0014(9)
C3_8 0.0472(11) 0.0300(9) 0.0421(11) -0.0015(8) 0.0039(9) -0.0015(8)
C4_8 0.0414(11) 0.0517(12) 0.0373(10) -0.0009(9) 0.0021(8) 0.0128(9)
C5_8 0.0279(9) 0.0572(13) 0.0548(13) -0.0208(10) 0.0045(9) 0.0042(9)
C6_8 0.0411(11) 0.0378(10) 0.0574(13) -0.0123(9) 0.0239(10) -0.0043(8)
C7_8 0.121(3) 0.0651(17) 0.0373(13) 0.0143(12) 0.0181(15) 0.0130(18)
C8_8 0.093(2) 0.078(2) 0.0593(17) -0.0113(15) -0.0310(16) -0.0121(17)
C9_8 0.099(2) 0.0446(14) 0.079(2) 0.0085(14) 0.0014(17) -0.0259(15)
C10_8 0.077(2) 0.098(2) 0.0559(16) 0.0199(16) -0.0145(15) 0.0197(18)
C11_8 0.0413(15) 0.117(3) 0.104(3) -0.035(2) -0.0172(16) -0.0031(16)
C12_8 0.0716(19) 0.0533(15) 0.119(3) -0.0147(16) 0.0470(19) -0.0216(14)
O1_9 0.041(7) 0.017(4) 0.028(4) 0.000(3) 0.011(6) -0.009(4)
C1_9 0.068(7) 0.028(6) 0.024(6) -0.006(5) 0.004(5) 0.007(6)
C2_9 0.088(8) 0.036(5) 0.055(6) 0.011(5) 0.014(5) -0.005(6)
F1_9 0.120(9) 0.059(6) 0.044(5) 0.019(4) 0.002(5) 0.018(7)
F2_9 0.101(16) 0.033(5) 0.097(12) 0.013(5) 0.029(9) -0.002(6)
F3_9 0.080(8) 0.038(6) 0.048(6) 0.017(4) 0.015(5) -0.007(6)
C3_9 0.135(10) 0.030(5) 0.057(7) -0.011(5) -0.034(8) 0.001(7)
F4_9 0.24(2) 0.032(7) 0.036(7) -0.015(5) -0.042(10) -0.005(12)
F5_9 0.115(9) 0.079(9) 0.151(16) -0.015(11) -0.068(9) -0.004(8)
F6_9 0.22(2) 0.030(5) 0.050(9) -0.014(5) -0.003(11) -0.012(8)
C4_9 0.076(7) 0.052(6) 0.063(7) -0.015(6) 0.023(6) 0.005(5)
F7_9 0.118(12) 0.083(8) 0.086(8) -0.007(7) 0.067(8) -0.018(8)
F8_9 0.041(5) 0.064(7) 0.117(13) -0.005(7) 0.006(6) 0.008(6)
F9_9 0.050(8) 0.094(13) 0.112(10) -0.047(10) 0.014(6) -0.002(8)
O1_10 0.0266(11) 0.0378(14) 0.0352(15) -0.0007(11) 0.0009(10) -0.0039(9)
C1_10 0.030(3) 0.047(3) 0.038(3) -0.005(2) -0.002(2) 0.001(2)
C2_10 0.039(2) 0.063(3) 0.047(2) -0.0002(18) -0.0120(19) 0.001(2)
F1_10 0.0590(19) 0.0803(18) 0.0407(14) -0.0116(12) -0.0043(13) 0.0059(15)
F2_10 0.049(2) 0.101(2) 0.065(2) 0.0044(16) -0.0284(17) 0.0059(18)
F3_10 0.0580(19) 0.0692(16) 0.0626(16) 0.0243(13) -0.0093(13) -0.0078(13)
C3_10 0.037(3) 0.057(4) 0.060(4) 0.001(3) 0.000(3) 0.015(3)
F4_10 0.080(4) 0.071(2) 0.058(2) -0.0151(17) 0.019(3) 0.014(3)
F5_10 0.057(2) 0.055(2) 0.071(5) -0.018(2) -0.001(2) -0.0116(18)
F6_10 0.053(3) 0.070(5) 0.128(5) 0.004(3) -0.013(3) 0.029(4)
C4_10 0.036(3) 0.071(3) 0.067(3) 0.001(2) 0.001(2) -0.016(2)
F7_10 0.054(2) 0.103(2) 0.0751(19) 0.0114(17) 0.0208(15) -0.0276(17)
F8_10 0.0247(13) 0.114(3) 0.134(4) 0.004(3) -0.0023(18) -0.0056(14)
F9_10 0.061(3) 0.066(3) 0.078(3) -0.0079(18) -0.012(2) -0.027(2)
O1_11 0.027(2) 0.0289(19) 0.029(2) 0.0036(15) 0.0049(18) -0.0004(17)
C1_11 0.045(5) 0.029(4) 0.021(4) -0.003(3) 0.010(4) -0.006(4)
C2_11 0.062(5) 0.083(6) 0.085(6) 0.034(5) 0.040(4) 0.027(4)
F1_11 0.035(3) 0.160(6) 0.142(5) 0.101(5) -0.005(4) -0.001(3)
F2_11 0.051(3) 0.090(4) 0.114(6) 0.043(4) 0.040(4) 0.006(2)
F3_11 0.215(11) 0.052(4) 0.180(10) 0.026(5) 0.140(8) 0.057(5)
C3_11 0.109(8) 0.095(7) 0.033(5) -0.001(4) 0.005(4) 0.008(6)
F4_11 0.071(4) 0.152(6) 0.094(5) 0.067(4) -0.037(3) -0.023(3)
F5_11 0.102(6) 0.143(6) 0.048(4) -0.047(4) 0.044(4) -0.053(5)
F6_11 0.137(7) 0.099(4) 0.022(2) 0.013(2) 0.009(4) 0.012(5)
C4_11 0.040(5) 0.037(4) 0.063(6) 0.000(4) 0.027(4) -0.007(3)
F7_11 0.068(5) 0.038(4) 0.171(9) -0.011(4) 0.070(4) 0.010(3)
F8_11 0.066(4) 0.047(3) 0.107(6) 0.023(3) 0.040(4) -0.015(3)
F9_11 0.062(4) 0.087(6) 0.071(4) -0.049(4) 0.028(3) -0.044(4)

loop_
_atom_type_symbol
_atom_type_description
_atom_type_scat_dispersion_real
_atom_type_scat_dispersion_imag
_atom_type_scat_source
C C 0.0033 0.0016 'International Tables Vol C Tables 4.2.6.8 and 6.1.1.4'
O O 0.0106 0.0060 'International Tables Vol C Tables 4.2.6.8 and 6.1.1.4'
F F 0.0171 0.0103 'International Tables Vol C Tables 4.2.6.8 and 6.1.1.4'
Al Al 0.0645 0.0514 'International Tables Vol C Tables 4.2.6.8 and 6.1.1.4'
Rh Rh -1.1178 0.9187 'International Tables Vol C Tables 4.2.6.8 and 6.1.1.4'
H H 0.0000 0.0000 'International Tables Vol C Tables 4.2.6.8 and 6.1.1.4'

loop_
_geom_angle_atom_site_label_1
_geom_angle_atom_site_label_2
_geom_angle_atom_site_label_3
_geom_angle
_geom_angle_site_symmetry_1
_geom_angle_site_symmetry_3
_geom_angle_publ_flag
C8_7 Rh01 C4_7 96.2(8) . . ?
C8_7 Rh01 C1_7 42.7(5) . . ?
C4_7 Rh01 C1_7 81.9(6) . . ?
C5_6 Rh01 C6_6 39.7(3) . . ?
C5_6 Rh01 C2_6 81.02(19) . . ?
C6_6 Rh01 C2_6 95.5(3) . . ?
C8_7 Rh01 C5_7 75.0(6) . . ?
C4_7 Rh01 C5_7 42.0(5) . . ?
C1_7 Rh01 C5_7 90.4(3) . . ?
C5_6 Rh01 C1_6 89.82(14) . . ?
C6_6 Rh01 C1_6 80.1(2) . . ?
C2_6 Rh01 C1_6 36.4(2) . . ?
C8_7 Rh01 C1_8 162.5(6) . . ?
C4_7 Rh01 C1_8 97.8(6) . . ?
C1_7 Rh01 C1_8 129.5(3) . . ?
C5_6 Rh01 C1_8 162.67(15) . . ?
C6_6 Rh01 C1_8 157.2(2) . . ?
C2_6 Rh01 C1_8 95.51(17) . . ?
C5_7 Rh01 C1_8 122.6(3) . . ?
C1_6 Rh01 C1_8 97.43(10) . . ?
C8_7 Rh01 C4_8 95.8(5) . . ?
C4_7 Rh01 C4_8 152.3(5) . . ?
C1_7 Rh01 C4_8 122.9(3) . . ?
C5_6 Rh01 C4_8 101.65(12) . . ?
C6_6 Rh01 C4_8 98.0(2) . . ?
C2_6 Rh01 C4_8 161.6(2) . . ?
C5_7 Rh01 C4_8 118.9(3) . . ?
C1_6 Rh01 C4_8 159.63(12) . . ?
C1_8 Rh01 C4_8 76.46(8) . . ?
C8_7 Rh01 C6_8 151.9(5) . . ?
C4_7 Rh01 C6_8 94.8(6) . . ?
C1_7 Rh01 C6_8 165.3(3) . . ?
C5_6 Rh01 C6_8 127.06(14) . . ?
C6_6 Rh01 C6_8 157.7(2) . . ?
C2_6 Rh01 C6_8 99.38(19) . . ?
C5_7 Rh01 C6_8 96.8(2) . . ?
C1_6 Rh01 C6_8 121.36(10) . . ?
C1_8 Rh01 C6_8 36.45(8) . . ?
C4_8 Rh01 C6_8 64.27(8) . . ?
C8_7 Rh01 C3_8 99.8(5) . . ?
C4_7 Rh01 C3_8 160.6(6) . . ?
C1_7 Rh01 C3_8 102.6(3) . . ?
C5_6 Rh01 C3_8 123.48(14) . . ?
C6_6 Rh01 C3_8 97.8(2) . . ?
C2_6 Rh01 C3_8 152.79(17) . . ?
C5_7 Rh01 C3_8 154.6(3) . . ?
C1_6 Rh01 C3_8 123.80(12) . . ?
C1_8 Rh01 C3_8 64.62(7) . . ?
C4_8 Rh01 C3_8 36.02(8) . . ?
C6_8 Rh01 C3_8 76.00(7) . . ?
O1_11 Al02 O1_10 128.9(3) . . ?
O1_2 Al02 O1_4 109.4(3) . . ?
O1_2 Al02 O1_1 113.33(19) . . ?
O1_4 Al02 O1_1 106.4(4) . . ?
O1_2 Al02 O1_3 85.2(3) . . ?
O1_4 Al02 O1_3 118.0(3) . . ?
O1_1 Al02 O1_3 122.6(2) . . ?
O1_11 Al02 O1_5 113.2(4) . . ?
O1_10 Al02 O1_5 101.1(3) . . ?
O1_11 Al02 O1_9 110.7(5) . . ?
O1_10 Al02 O1_9 92.1(6) . . ?
O1_5 Al02 O1_9 107.9(8) . . ?
C1_1 O1_1 Al02 146.4(4) . . ?
O1_1 C1_1 C2_1 110.9(3) . . ?
O1_1 C1_1 C4_1 106.3(4) . . ?
C2_1 C1_1 C4_1 109.6(3) . . ?
O1_1 C1_1 C3_1 111.5(3) . . ?
C2_1 C1_1 C3_1 109.3(3) . . ?
C4_1 C1_1 C3_1 109.2(3) . . ?
F1_1 C2_1 F2_1 107.1(3) . . ?
F1_1 C2_1 F3_1 108.0(4) . . ?
F2_1 C2_1 F3_1 107.2(5) . . ?
F1_1 C2_1 C1_1 111.6(4) . . ?
F2_1 C2_1 C1_1 113.0(3) . . ?
F3_1 C2_1 C1_1 109.7(4) . . ?
F5_1 C3_1 F4_1 107.4(4) . . ?
F5_1 C3_1 F6_1 107.2(4) . . ?
F4_1 C3_1 F6_1 108.3(5) . . ?
F5_1 C3_1 C1_1 110.9(3) . . ?
F4_1 C3_1 C1_1 109.9(4) . . ?
F6_1 C3_1 C1_1 112.9(4) . . ?
F9_1 C4_1 F7_1 106.8(4) . . ?
F9_1 C4_1 F8_1 107.2(4) . . ?
F7_1 C4_1 F8_1 108.4(4) . . ?
F9_1 C4_1 C1_1 112.0(4) . . ?
F7_1 C4_1 C1_1 111.9(3) . . ?
F8_1 C4_1 C1_1 110.3(4) . . ?
C1_2 O1_2 Al02 149.3(4) . . ?
O1_2 C1_2 C3_2 112.1(5) . . ?
O1_2 C1_2 C4_2 107.9(5) . . ?
C3_2 C1_2 C4_2 112.1(5) . . ?
O1_2 C1_2 C2_2 107.5(5) . . ?
C3_2 C1_2 C2_2 108.9(5) . . ?
C4_2 C1_2 C2_2 108.2(6) . . ?
F2_2 C2_2 F3_2 122.6(7) . . ?
F2_2 C2_2 F1_2 105.4(6) . . ?
F3_2 C2_2 F1_2 105.5(6) . . ?
F2_2 C2_2 C1_2 109.7(5) . . ?
F3_2 C2_2 C1_2 105.5(6) . . ?
F1_2 C2_2 C1_2 107.1(5) . . ?
F6_2 C3_2 F4_2 110.2(4) . . ?
F6_2 C3_2 F5_2 104.2(5) . . ?
F4_2 C3_2 F5_2 104.6(5) . . ?
F6_2 C3_2 C1_2 115.1(5) . . ?
F4_2 C3_2 C1_2 111.6(4) . . ?
F5_2 C3_2 C1_2 110.4(5) . . ?
F9_2 C4_2 F7_2 108.9(8) . . ?
F9_2 C4_2 F8_2 107.7(7) . . ?
F7_2 C4_2 F8_2 108.5(7) . . ?
F9_2 C4_2 C1_2 113.6(7) . . ?
F7_2 C4_2 C1_2 108.4(7) . . ?
F8_2 C4_2 C1_2 109.6(6) . . ?
C1_3 O1_3 Al02 152.7(6) . . ?
O1_3 C1_3 C4_3 110.8(8) . . ?
O1_3 C1_3 C3_3 108.5(7) . . ?
C4_3 C1_3 C3_3 111.4(8) . . ?
O1_3 C1_3 C2_3 112.9(9) . . ?
C4_3 C1_3 C2_3 106.6(9) . . ?
C3_3 C1_3 C2_3 106.6(9) . . ?
F3_3 C2_3 F1_3 110.4(13) . . ?
F3_3 C2_3 F2_3 107.1(14) . . ?
F1_3 C2_3 F2_3 110.4(14) . . ?
F3_3 C2_3 C1_3 109.9(12) . . ?
F1_3 C2_3 C1_3 108.7(11) . . ?
F2_3 C2_3 C1_3 110.4(13) . . ?
F4_3 C3_3 F6_3 108.3(7) . . ?
F4_3 C3_3 F5_3 109.1(7) . . ?
F6_3 C3_3 F5_3 107.9(8) . . ?
F4_3 C3_3 C1_3 109.8(8) . . ?
F6_3 C3_3 C1_3 111.0(7) . . ?
F5_3 C3_3 C1_3 110.7(7) . . ?
F8_3 C4_3 F7_3 106.6(10) . . ?
F8_3 C4_3 F9_3 109.5(8) . . ?
F7_3 C4_3 F9_3 106.2(10) . . ?
F8_3 C4_3 C1_3 113.4(8) . . ?
F7_3 C4_3 C1_3 110.5(11) . . ?
F9_3 C4_3 C1_3 110.4(7) . . ?
C1_4 O1_4 Al02 145.3(7) . . ?
O1_4 C1_4 C3_4 106.8(6) . . ?
O1_4 C1_4 C2_4 115.2(6) . . ?
C3_4 C1_4 C2_4 109.9(5) . . ?
O1_4 C1_4 C4_4 106.5(6) . . ?
C3_4 C1_4 C4_4 110.0(5) . . ?
C2_4 C1_4 C4_4 108.3(5) . . ?
F2_4 C2_4 F1_4 104.4(5) . . ?
F2_4 C2_4 F3_4 106.9(7) . . ?
F1_4 C2_4 F3_4 109.0(6) . . ?
F2_4 C2_4 C1_4 113.2(6) . . ?
F1_4 C2_4 C1_4 112.6(4) . . ?
F3_4 C2_4 C1_4 110.5(6) . . ?
F4_4 C3_4 F5_4 102.6(7) . . ?
F4_4 C3_4 F6_4 105.5(6) . . ?
F5_4 C3_4 F6_4 105.8(6) . . ?
F4_4 C3_4 C1_4 118.1(6) . . ?
F5_4 C3_4 C1_4 109.9(6) . . ?
F6_4 C3_4 C1_4 113.7(5) . . ?
F7_4 C4_4 F8_4 104.0(6) . . ?
F7_4 C4_4 F9_4 111.7(6) . . ?
F8_4 C4_4 F9_4 106.0(8) . . ?
F7_4 C4_4 C1_4 111.1(5) . . ?
F8_4 C4_4 C1_4 111.9(6) . . ?
F9_4 C4_4 C1_4 111.8(6) . . ?
C1_5 O1_5 Al02 144.4(9) . . ?
O1_5 C1_5 C3_5 104.4(8) . . ?
O1_5 C1_5 C2_5 118.0(7) . . ?
C3_5 C1_5 C2_5 108.7(7) . . ?
O1_5 C1_5 C4_5 107.0(8) . . ?
C3_5 C1_5 C4_5 109.2(7) . . ?
C2_5 C1_5 C4_5 109.2(7) . . ?
F1_5 C2_5 F2_5 117.8(9) . . ?
F1_5 C2_5 F3_5 102.4(8) . . ?
F2_5 C2_5 F3_5 105.2(7) . . ?
F1_5 C2_5 C1_5 107.9(7) . . ?
F2_5 C2_5 C1_5 112.4(7) . . ?
F3_5 C2_5 C1_5 110.6(8) . . ?
F6_5 C3_5 F4_5 106.3(10) . . ?
F6_5 C3_5 F5_5 108.4(11) . . ?
F4_5 C3_5 F5_5 111.0(10) . . ?
F6_5 C3_5 C1_5 117.0(10) . . ?
F4_5 C3_5 C1_5 108.9(7) . . ?
F5_5 C3_5 C1_5 105.1(9) . . ?
F9_5 C4_5 F7_5 111.8(9) . . ?
F9_5 C4_5 F8_5 106.5(8) . . ?
F7_5 C4_5 F8_5 109.8(10) . . ?
F9_5 C4_5 C1_5 110.4(7) . . ?
F7_5 C4_5 C1_5 106.3(9) . . ?
F8_5 C4_5 C1_5 112.1(7) . . ?
C2_6 C1_6 C8_6 123.1(5) . . ?
C2_6 C1_6 Rh01 71.1(3) . . ?
C8_6 C1_6 Rh01 113.7(3) . . ?
C2_6 C1_6 H1_6 114.0 . . ?
C8_6 C1_6 H1_6 114.0 . . ?
Rh01 C1_6 H1_6 114.0 . . ?
C1_6 C2_6 C3_6 128.3(5) . . ?
C1_6 C2_6 Rh01 72.5(4) . . ?
C3_6 C2_6 Rh01 111.0(4) . . ?
C1_6 C2_6 H2_6 112.6 . . ?
C3_6 C2_6 H2_6 112.6 . . ?
Rh01 C2_6 H2_6 112.6 . . ?
C4_6 C3_6 C2_6 112.0(5) . . ?
C4_6 C3_6 H3A_6 109.2 . . ?
C2_6 C3_6 H3A_6 109.2 . . ?
C4_6 C3_6 H3AB_6 109.2 . . ?
C2_6 C3_6 H3AB_6 109.2 . . ?
H3A_6 C3_6 H3AB_6 107.9 . . ?
C3_6 C4_6 C5_6 113.8(5) . . ?
C3_6 C4_6 H4A_6 108.8 . . ?
C5_6 C4_6 H4A_6 108.8 . . ?
C3_6 C4_6 H4AB_6 108.8 . . ?
C5_6 C4_6 H4AB_6 108.8 . . ?
H4A_6 C4_6 H4AB_6 107.7 . . ?
C6_6 C5_6 C4_6 122.1(5) . . ?
C6_6 C5_6 Rh01 71.0(3) . . ?
C4_6 C5_6 Rh01 112.5(4) . . ?
C6_6 C5_6 H5_6 114.6 . . ?
C4_6 C5_6 H5_6 114.6 . . ?
Rh01 C5_6 H5_6 114.6 . . ?
C5_6 C6_6 C7_6 124.4(6) . . ?
C5_6 C6_6 Rh01 69.3(4) . . ?
C7_6 C6_6 Rh01 112.3(4) . . ?
C5_6 C6_6 H6_6 114.2 . . ?
C7_6 C6_6 H6_6 114.2 . . ?
Rh01 C6_6 H6_6 114.2 . . ?
C6_6 C7_6 C8_6 116.0(4) . . ?
C6_6 C7_6 H7A_6 108.3 . . ?
C8_6 C7_6 H7A_6 108.3 . . ?
C6_6 C7_6 H7AB_6 108.3 . . ?
C8_6 C7_6 H7AB_6 108.3 . . ?
H7A_6 C7_6 H7AB_6 107.4 . . ?
C7_6 C8_6 C1_6 111.4(4) . . ?
C7_6 C8_6 H8A_6 109.3 . . ?
C1_6 C8_6 H8A_6 109.3 . . ?
C7_6 C8_6 H8AB_6 109.3 . . ?
C1_6 C8_6 H8AB_6 109.3 . . ?
H8A_6 C8_6 H8AB_6 108.0 . . ?
C2_7 C1_7 C8_7 122.1(13) . . ?
C2_7 C1_7 Rh01 111.7(10) . . ?
C8_7 C1_7 Rh01 68.3(10) . . ?
C2_7 C1_7 H1_7 115.3 . . ?
C8_7 C1_7 H1_7 115.3 . . ?
Rh01 C1_7 H1_7 115.3 . . ?
C1_7 C2_7 C3_7 119.2(14) . . ?
C1_7 C2_7 H2A_7 107.5 . . ?
C3_7 C2_7 H2A_7 107.5 . . ?
C1_7 C2_7 H2AB_7 107.5 . . ?
C3_7 C2_7 H2AB_7 107.5 . . ?
H2A_7 C2_7 H2AB_7 107.0 . . ?
C4_7 C3_7 C2_7 110.5(13) . . ?
C4_7 C3_7 H3A_7 109.5 . . ?
C2_7 C3_7 H3A_7 109.5 . . ?
C4_7 C3_7 H3AB_7 109.5 . . ?
C2_7 C3_7 H3AB_7 109.5 . . ?
H3A_7 C3_7 H3AB_7 108.1 . . ?
C3_7 C4_7 C5_7 121.3(16) . . ?
C3_7 C4_7 Rh01 112.5(16) . . ?
C5_7 C4_7 Rh01 72.1(10) . . ?
C3_7 C4_7 H4_7 114.6 . . ?
C5_7 C4_7 H4_7 114.6 . . ?
Rh01 C4_7 H4_7 114.6 . . ?
C6_7 C5_7 C4_7 118.6(13) . . ?
C6_7 C5_7 Rh01 117.3(8) . . ?
C4_7 C5_7 Rh01 65.9(12) . . ?
C6_7 C5_7 H5_7 115.4 . . ?
C4_7 C5_7 H5_7 115.4 . . ?
Rh01 C5_7 H5_7 115.4 . . ?
C5_7 C6_7 C7_7 111.5(13) . . ?
C5_7 C6_7 H6A_7 109.3 . . ?
C7_7 C6_7 H6A_7 109.3 . . ?
C5_7 C6_7 H6AB_7 109.3 . . ?
C7_7 C6_7 H6AB_7 109.3 . . ?
H6A_7 C6_7 H6AB_7 108.0 . . ?
C8_7 C7_7 C6_7 109.4(12) . . ?
C8_7 C7_7 H7A_7 109.8 . . ?
C6_7 C7_7 H7A_7 109.8 . . ?
C8_7 C7_7 H7AB_7 109.8 . . ?
C6_7 C7_7 H7AB_7 109.8 . . ?
H7A_7 C7_7 H7AB_7 108.2 . . ?
C7_7 C8_7 C1_7 122.1(13) . . ?
C7_7 C8_7 Rh01 122.0(16) . . ?
C1_7 C8_7 Rh01 69.0(8) . . ?
C7_7 C8_7 H8_7 112.4 . . ?
C1_7 C8_7 H8_7 112.4 . . ?
Rh01 C8_7 H8_7 112.4 . . ?
C2_8 C1_8 C6_8 120.47(19) . . ?
C2_8 C1_8 C7_8 118.9(2) . . ?
C6_8 C1_8 C7_8 120.5(2) . . ?
C2_8 C1_8 Rh01 74.60(12) . . ?
C6_8 C1_8 Rh01 73.27(11) . . ?
C7_8 C1_8 Rh01 127.79(17) . . ?
C3_8 C2_8 C1_8 119.44(19) . . ?
C3_8 C2_8 C8_8 119.6(2) . . ?
C1_8 C2_8 C8_8 121.0(2) . . ?
C3_8 C2_8 Rh01 71.35(11) . . ?
C1_8 C2_8 Rh01 69.55(11) . . ?
C8_8 C2_8 Rh01 131.7(2) . . ?
C2_8 C3_8 C4_8 119.57(19) . . ?
C2_8 C3_8 C9_8 121.0(2) . . ?
C4_8 C3_8 C9_8 119.4(2) . . ?
C2_8 C3_8 Rh01 73.14(12) . . ?
C4_8 C3_8 Rh01 70.84(12) . . ?
C9_8 C3_8 Rh01 130.39(19) . . ?
C5_8 C4_8 C3_8 120.9(2) . . ?
C5_8 C4_8 C10_8 119.0(2) . . ?
C3_8 C4_8 C10_8 120.0(2) . . ?
C5_8 C4_8 Rh01 74.51(13) . . ?
C3_8 C4_8 Rh01 73.14(12) . . ?
C10_8 C4_8 Rh01 127.75(18) . . ?
C6_8 C5_8 C4_8 119.6(2) . . ?
C6_8 C5_8 C11_8 120.2(3) . . ?
C4_8 C5_8 C11_8 120.2(3) . . ?
C6_8 C5_8 Rh01 71.06(12) . . ?
C4_8 C5_8 Rh01 69.82(12) . . ?
C11_8 C5_8 Rh01 131.92(18) . . ?
C5_8 C6_8 C1_8 119.61(19) . . ?
C5_8 C6_8 C12_8 120.5(3) . . ?
C1_8 C6_8 C12_8 119.9(3) . . ?
C5_8 C6_8 Rh01 73.71(12) . . ?
C1_8 C6_8 Rh01 70.28(11) . . ?
C12_8 C6_8 Rh01 128.06(16) . . ?
C1_8 C7_8 H7A_8 109.5 . . ?
C1_8 C7_8 H7B_8 109.5 . . ?
H7A_8 C7_8 H7B_8 109.5 . . ?
C1_8 C7_8 H7C_8 109.5 . . ?
H7A_8 C7_8 H7C_8 109.5 . . ?
H7B_8 C7_8 H7C_8 109.5 . . ?
C2_8 C8_8 H8A_8 109.5 . . ?
C2_8 C8_8 H8B_8 109.5 . . ?
H8A_8 C8_8 H8B_8 109.5 . . ?
C2_8 C8_8 H8C_8 109.5 . . ?
H8A_8 C8_8 H8C_8 109.5 . . ?
H8B_8 C8_8 H8C_8 109.5 . . ?
C3_8 C9_8 H9A_8 109.5 . . ?
C3_8 C9_8 H9B_8 109.5 . . ?
H9A_8 C9_8 H9B_8 109.5 . . ?
C3_8 C9_8 H9C_8 109.5 . . ?
H9A_8 C9_8 H9C_8 109.5 . . ?
H9B_8 C9_8 H9C_8 109.5 . . ?
C4_8 C10_8 H10A_8 109.5 . . ?
C4_8 C10_8 H10B_8 109.5 . . ?
H10A_8 C10_8 H10B_8 109.5 . . ?
C4_8 C10_8 H10C_8 109.5 . . ?
H10A_8 C10_8 H10C_8 109.5 . . ?
H10B_8 C10_8 H10C_8 109.5 . . ?
C5_8 C11_8 H11A_8 109.5 . . ?
C5_8 C11_8 H11B_8 109.5 . . ?
H11A_8 C11_8 H11B_8 109.5 . . ?
C5_8 C11_8 H11C_8 109.5 . . ?
H11A_8 C11_8 H11C_8 109.5 . . ?
H11B_8 C11_8 H11C_8 109.5 . . ?
C6_8 C12_8 H12A_8 109.5 . . ?
C6_8 C12_8 H12B_8 109.5 . . ?
H12A_8 C12_8 H12B_8 109.5 . . ?
C6_8 C12_8 H12C_8 109.5 . . ?
H12A_8 C12_8 H12C_8 109.5 . . ?
H12B_8 C12_8 H12C_8 109.5 . . ?
C1_9 O1_9 Al02 145.2(14) . . ?
O1_9 C1_9 C2_9 105.3(12) . . ?
O1_9 C1_9 C4_9 117.0(11) . . ?
C2_9 C1_9 C4_9 109.4(10) . . ?
O1_9 C1_9 C3_9 107.1(13) . . ?
C2_9 C1_9 C3_9 109.9(10) . . ?
C4_9 C1_9 C3_9 107.9(11) . . ?
F1_9 C2_9 F3_9 108.5(13) . . ?
F1_9 C2_9 F2_9 108.2(14) . . ?
F3_9 C2_9 F2_9 107.4(16) . . ?
F1_9 C2_9 C1_9 109.0(10) . . ?
F3_9 C2_9 C1_9 114.9(12) . . ?
F2_9 C2_9 C1_9 108.6(15) . . ?
F6_9 C3_9 F4_9 110.4(16) . . ?
F6_9 C3_9 F5_9 104.1(15) . . ?
F4_9 C3_9 F5_9 111.2(17) . . ?
F6_9 C3_9 C1_9 114.0(14) . . ?
F4_9 C3_9 C1_9 109.2(13) . . ?
F5_9 C3_9 C1_9 107.8(12) . . ?
F8_9 C4_9 F9_9 109.8(17) . . ?
F8_9 C4_9 F7_9 107.8(16) . . ?
F9_9 C4_9 F7_9 105.6(15) . . ?
F8_9 C4_9 C1_9 113.2(13) . . ?
F9_9 C4_9 C1_9 108.0(12) . . ?
F7_9 C4_9 C1_9 112.1(12) . . ?
C1_10 O1_10 Al02 148.5(4) . . ?
O1_10 C1_10 C3_10 108.8(5) . . ?
O1_10 C1_10 C4_10 107.8(5) . . ?
C3_10 C1_10 C4_10 111.6(6) . . ?
O1_10 C1_10 C2_10 111.4(5) . . ?
C3_10 C1_10 C2_10 109.4(5) . . ?
C4_10 C1_10 C2_10 108.0(5) . . ?
F3_10 C2_10 F1_10 107.3(4) . . ?
F3_10 C2_10 F2_10 106.9(4) . . ?
F1_10 C2_10 F2_10 107.5(4) . . ?
F3_10 C2_10 C1_10 110.9(4) . . ?
F1_10 C2_10 C1_10 111.1(4) . . ?
F2_10 C2_10 C1_10 112.8(4) . . ?
F5_10 C3_10 F4_10 105.3(7) . . ?
F5_10 C3_10 F6_10 108.4(8) . . ?
F4_10 C3_10 F6_10 105.8(8) . . ?
F5_10 C3_10 C1_10 112.1(7) . . ?
F4_10 C3_10 C1_10 112.1(6) . . ?
F6_10 C3_10 C1_10 112.6(8) . . ?
F7_10 C4_10 F8_10 108.7(5) . . ?
F7_10 C4_10 F9_10 107.2(6) . . ?
F8_10 C4_10 F9_10 107.7(7) . . ?
F7_10 C4_10 C1_10 110.3(5) . . ?
F8_10 C4_10 C1_10 112.4(6) . . ?
F9_10 C4_10 C1_10 110.3(7) . . ?
C1_11 O1_11 Al02 150.3(6) . . ?
O1_11 C1_11 C3_11 112.4(8) . . ?
O1_11 C1_11 C4_11 111.8(8) . . ?
C3_11 C1_11 C4_11 111.7(9) . . ?
O1_11 C1_11 C2_11 107.3(7) . . ?
C3_11 C1_11 C2_11 108.5(8) . . ?
C4_11 C1_11 C2_11 104.7(8) . . ?
F1_11 C2_11 F2_11 109.5(9) . . ?
F1_11 C2_11 F3_11 113.6(10) . . ?
F2_11 C2_11 F3_11 110.6(9) . . ?
F1_11 C2_11 C1_11 110.1(8) . . ?
F2_11 C2_11 C1_11 111.2(8) . . ?
F3_11 C2_11 C1_11 101.6(9) . . ?
F5_11 C3_11 F4_11 116.2(12) . . ?
F5_11 C3_11 F6_11 85.2(9) . . ?
F4_11 C3_11 F6_11 111.0(10) . . ?
F5_11 C3_11 C1_11 114.0(10) . . ?
F4_11 C3_11 C1_11 112.7(8) . . ?
F6_11 C3_11 C1_11 115.1(10) . . ?
C3_11 F5_11 F6_11 48.3(6) . . ?
C3_11 F6_11 F5_11 46.5(6) . . ?
F7_11 C4_11 F9_11 101.6(11) . . ?
F7_11 C4_11 F8_11 109.6(11) . . ?
F9_11 C4_11 F8_11 105.0(10) . . ?
F7_11 C4_11 C1_11 110.6(10) . . ?
F9_11 C4_11 C1_11 113.4(10) . . ?
F8_11 C4_11 C1_11 115.7(10) . . ?

loop_
_geom_bond_atom_site_label_1
_geom_bond_atom_site_label_2
_geom_bond_distance
_geom_bond_site_symmetry_2
_geom_bond_publ_flag
Rh01 C8_7 2.06(2) . ?
Rh01 C4_7 2.07(3) . ?
Rh01 C1_7 2.072(8) . ?
Rh01 C5_6 2.116(3) . ?
Rh01 C6_6 2.139(8) . ?
Rh01 C2_6 2.149(9) . ?
Rh01 C5_7 2.154(8) . ?
Rh01 C1_6 2.167(3) . ?
Rh01 C1_8 2.2622(19) . ?
Rh01 C4_8 2.275(2) . ?
Rh01 C6_8 2.301(2) . ?
Rh01 C3_8 2.305(2) . ?
Al02 O1_11 1.709(4) . ?
Al02 O1_10 1.716(3) . ?
Al02 O1_2 1.722(2) . ?
Al02 O1_4 1.720(8) . ?
Al02 O1_1 1.723(4) . ?
Al02 O1_3 1.729(4) . ?
Al02 O1_5 1.735(11) . ?
Al02 O1_9 1.738(17) . ?
O1_1 C1_1 1.351(4) . ?
C1_1 C2_1 1.545(5) . ?
C1_1 C4_1 1.546(5) . ?
C1_1 C3_1 1.553(5) . ?
C2_1 F1_1 1.312(5) . ?
C2_1 F2_1 1.333(5) . ?
C2_1 F3_1 1.347(6) . ?
C3_1 F5_1 1.320(5) . ?
C3_1 F4_1 1.324(6) . ?
C3_1 F6_1 1.329(5) . ?
C4_1 F9_1 1.313(6) . ?
C4_1 F7_1 1.322(5) . ?
C4_1 F8_1 1.365(6) . ?
O1_2 C1_2 1.341(6) . ?
C1_2 C3_2 1.537(6) . ?
C1_2 C4_2 1.553(8) . ?
C1_2 C2_2 1.562(7) . ?
C2_2 F2_2 1.346(6) . ?
C2_2 F3_2 1.370(9) . ?
C2_2 F1_2 1.372(7) . ?
C3_2 F6_2 1.313(5) . ?
C3_2 F4_2 1.315(5) . ?
C3_2 F5_2 1.360(7) . ?
C4_2 F9_2 1.296(8) . ?
C4_2 F7_2 1.328(8) . ?
C4_2 F8_2 1.341(8) . ?
O1_3 C1_3 1.353(10) . ?
C1_3 C4_3 1.543(11) . ?
C1_3 C3_3 1.550(10) . ?
C1_3 C2_3 1.558(11) . ?
C2_3 F3_3 1.311(12) . ?
C2_3 F1_3 1.321(12) . ?
C2_3 F2_3 1.325(12) . ?
C3_3 F4_3 1.325(9) . ?
C3_3 F6_3 1.330(9) . ?
C3_3 F5_3 1.331(9) . ?
C4_3 F8_3 1.332(9) . ?
C4_3 F7_3 1.334(11) . ?
C4_3 F9_3 1.335(10) . ?
O1_4 C1_4 1.369(7) . ?
C1_4 C3_4 1.531(8) . ?
C1_4 C2_4 1.544(8) . ?
C1_4 C4_4 1.555(7) . ?
C2_4 F2_4 1.310(7) . ?
C2_4 F1_4 1.316(7) . ?
C2_4 F3_4 1.365(8) . ?
C3_4 F4_4 1.277(8) . ?
C3_4 F5_4 1.333(9) . ?
C3_4 F6_4 1.343(6) . ?
C4_4 F7_4 1.307(7) . ?
C4_4 F8_4 1.337(8) . ?
C4_4 F9_4 1.349(9) . ?
O1_5 C1_5 1.364(10) . ?
C1_5 C3_5 1.535(10) . ?
C1_5 C2_5 1.536(9) . ?
C1_5 C4_5 1.551(9) . ?
C2_5 F1_5 1.284(10) . ?
C2_5 F2_5 1.296(9) . ?
C2_5 F3_5 1.312(10) . ?
C3_5 F6_5 1.298(10) . ?
C3_5 F4_5 1.325(10) . ?
C3_5 F5_5 1.354(11) . ?
C4_5 F9_5 1.322(10) . ?
C4_5 F7_5 1.328(11) . ?
C4_5 F8_5 1.337(8) . ?
C1_6 C2_6 1.349(9) . ?
C1_6 C8_6 1.534(6) . ?
C1_6 H1_6 1.0000 . ?
C2_6 C3_6 1.501(8) . ?
C2_6 H2_6 1.0000 . ?
C3_6 C4_6 1.492(9) . ?
C3_6 H3A_6 0.9900 . ?
C3_6 H3AB_6 0.9900 . ?
C4_6 C5_6 1.550(9) . ?
C4_6 H4A_6 0.9900 . ?
C4_6 H4AB_6 0.9900 . ?
C5_6 C6_6 1.444(10) . ?
C5_6 H5_6 1.0000 . ?
C6_6 C7_6 1.470(9) . ?
C6_6 H6_6 1.0000 . ?
C7_6 C8_6 1.501(7) . ?
C7_6 H7A_6 0.9900 . ?
C7_6 H7AB_6 0.9900 . ?
C8_6 H8A_6 0.9900 . ?
C8_6 H8AB_6 0.9900 . ?
C1_7 C2_7 1.380(18) . ?
C1_7 C8_7 1.504(17) . ?
C1_7 H1_7 1.0000 . ?
C2_7 C3_7 1.505(17) . ?
C2_7 H2A_7 0.9900 . ?
C2_7 H2AB_7 0.9900 . ?
C3_7 C4_7 1.452(17) . ?
C3_7 H3A_7 0.9900 . ?
C3_7 H3AB_7 0.9900 . ?
C4_7 C5_7 1.514(17) . ?
C4_7 H4_7 1.0000 . ?
C5_7 C6_7 1.465(16) . ?
C5_7 H5_7 1.0000 . ?
C6_7 C7_7 1.483(17) . ?
C6_7 H6A_7 0.9900 . ?
C6_7 H6AB_7 0.9900 . ?
C7_7 C8_7 1.456(15) . ?
C7_7 H7A_7 0.9900 . ?
C7_7 H7AB_7 0.9900 . ?
C8_7 H8_7 1.0000 . ?
C1_8 C2_8 1.414(3) . ?
C1_8 C6_8 1.428(3) . ?
C1_8 C7_8 1.513(3) . ?
C2_8 C3_8 1.413(3) . ?
C2_8 C8_8 1.513(3) . ?
C3_8 C4_8 1.416(3) . ?
C3_8 C9_8 1.509(3) . ?
C4_8 C5_8 1.413(3) . ?
C4_8 C10_8 1.510(3) . ?
C5_8 C6_8 1.404(3) . ?
C5_8 C11_8 1.511(3) . ?
C6_8 C12_8 1.512(3) . ?
C7_8 H7A_8 0.9800 . ?
C7_8 H7B_8 0.9800 . ?
C7_8 H7C_8 0.9800 . ?
C8_8 H8A_8 0.9800 . ?
C8_8 H8B_8 0.9800 . ?
C8_8 H8C_8 0.9800 . ?
C9_8 H9A_8 0.9800 . ?
C9_8 H9B_8 0.9800 . ?
C9_8 H9C_8 0.9800 . ?
C10_8 H10A_8 0.9800 . ?
C10_8 H10B_8 0.9800 . ?
C10_8 H10C_8 0.9800 . ?
C11_8 H11A_8 0.9800 . ?
C11_8 H11B_8 0.9800 . ?
C11_8 H11C_8 0.9800 . ?
C12_8 H12A_8 0.9800 . ?
C12_8 H12B_8 0.9800 . ?
C12_8 H12C_8 0.9800 . ?
O1_9 C1_9 1.361(13) . ?
C1_9 C2_9 1.547(12) . ?
C1_9 C4_9 1.550(12) . ?
C1_9 C3_9 1.552(12) . ?
C2_9 F1_9 1.310(12) . ?
C2_9 F3_9 1.315(13) . ?
C2_9 F2_9 1.332(12) . ?
C3_9 F6_9 1.311(12) . ?
C3_9 F4_9 1.319(13) . ?
C3_9 F5_9 1.324(13) . ?
C4_9 F8_9 1.325(12) . ?
C4_9 F9_9 1.330(13) . ?
C4_9 F7_9 1.336(12) . ?
O1_10 C1_10 1.349(7) . ?
C1_10 C3_10 1.549(7) . ?
C1_10 C4_10 1.554(7) . ?
C1_10 C2_10 1.563(7) . ?
C2_10 F3_10 1.322(5) . ?
C2_10 F1_10 1.326(6) . ?
C2_10 F2_10 1.345(4) . ?
C3_10 F5_10 1.340(7) . ?
C3_10 F4_10 1.342(7) . ?
C3_10 F6_10 1.343(8) . ?
C4_10 F7_10 1.327(6) . ?
C4_10 F8_10 1.331(7) . ?
C4_10 F9_10 1.338(8) . ?
O1_11 C1_11 1.351(10) . ?
C1_11 C3_11 1.538(11) . ?
C1_11 C4_11 1.547(10) . ?
C1_11 C2_11 1.549(11) . ?
C2_11 F1_11 1.290(10) . ?
C2_11 F2_11 1.336(9) . ?
C2_11 F3_11 1.388(11) . ?
C3_11 F5_11 1.306(12) . ?
C3_11 F4_11 1.324(11) . ?
C3_11 F6_11 1.344(10) . ?
F5_11 F6_11 1.793(13) . ?
C4_11 F7_11 1.279(11) . ?
C4_11 F9_11 1.325(11) . ?
C4_11 F8_11 1.324(11) . ?
